data_7712189
loop_
_publ_author_name
'David, Arthur H. G.'
'Goodwin, Rosemary J.'
'White, Nicholas G.'

_publ_section_title
;
 Supramolecular chemistry of two new bis(1,2,3-triazolyl)pyridine
 macrocycles: metal complexation, self-assembly and anion binding.
;
_journal_issue 7
_journal_name_full 'Dalton transactions (Cambridge, England : 2003)'
_journal_page_first 1902
_journal_page_last 1912
_journal_paper_doi 10.1039/d2dt03985k
_journal_volume 52
_journal_year 2023
_chemical_compound_source synthesized
_chemical_formula_moiety 'C37 H35 I N9 O6 Pd, B F4 , C2 H3 N'
_chemical_formula_sum 'C39 H38 B F4 I N10 O6 Pd'
_chemical_formula_weight 1062.90
_space_group_IT_number 2
_space_group_name_Hall '-P 1'
_space_group_name_H-M_alt 'P -1'
_symmetry_cell_setting triclinic
_symmetry_space_group_name_Hall '-P 1'
_symmetry_space_group_name_H-M 'P -1'
_atom_sites_solution_hydrogens difmap
_atom_sites_solution_primary other
_audit_update_record
;
2022-12-08 deposited with the CCDC.	2023-01-16 downloaded from the CCDC.
;
_cell_angle_alpha 109.45(3)
_cell_angle_beta 100.95(3)
_cell_angle_gamma 100.13(3)
_cell_formula_units_Z 2
_cell_length_a 9.660(19)
_cell_length_b 13.938(3)
_cell_length_c 17.090(3)
_cell_measurement_reflns_used 17348
_cell_measurement_temperature 100
_cell_measurement_theta_max 23.3
_cell_measurement_theta_min 1.31
_cell_volume 2058(4)
_computing_cell_refinement 'XDS (Kabsch, 2010)'
_computing_data_collection 'AS QEGUI'
_computing_data_reduction 'XDS (Kabsch, 2010)'
_computing_publication_material 'CRYSTALS (Betteridge et al., 2003)'
_computing_structure_refinement 'CRYSTALS (Betteridge et al., 2003)'
_computing_structure_solution 'Superflip (Palatinus & Chapuis, 2007)'
_diffrn_ambient_temperature 100
_diffrn_measured_fraction_theta_full 0.871
_diffrn_measured_fraction_theta_max 0.839
_diffrn_measurement_device 'ADSC Quantum 210r'
_diffrn_measurement_device_type Synchrotron
_diffrn_measurement_method '\f scans'
_diffrn_radiation_monochromator 'Silicon Double Crystal'
_diffrn_radiation_source 'MX1 Beamline Australian Synchrotron'
_diffrn_radiation_type synchrotron
_diffrn_radiation_wavelength 0.71075
_diffrn_reflns_av_R_equivalents 0.033
_diffrn_reflns_av_unetI/netI 0.049
_diffrn_reflns_limit_h_max 10
_diffrn_reflns_limit_h_min -10
_diffrn_reflns_limit_k_max 15
_diffrn_reflns_limit_k_min -15
_diffrn_reflns_limit_l_max 18
_diffrn_reflns_limit_l_min -18
_diffrn_reflns_number 17348
_diffrn_reflns_theta_full 17.442
_diffrn_reflns_theta_max 23.256
_diffrn_reflns_theta_min 1.312
_diffrn_standards_number 0
_exptl_absorpt_coefficient_mu 1.280
_exptl_crystal_colour orange
_exptl_crystal_density_diffrn 1.715
_exptl_crystal_density_meas ?
_exptl_crystal_density_method 'not measured'
_exptl_crystal_description block
_exptl_crystal_F_000 1059.996
_exptl_crystal_recrystallization_method 'Re-crystallisation from solvent: Acetonitrile/diethyl ether'
_exptl_crystal_size_max 0.10
_exptl_crystal_size_mid 0.05
_exptl_crystal_size_min 0.05
_refine_diff_density_max 1.72
_refine_diff_density_min -2.25
_refine_ls_extinction_method None
_refine_ls_goodness_of_fit_ref 0.9846
_refine_ls_hydrogen_treatment mixed
_refine_ls_matrix_type full
_refine_ls_number_parameters 567
_refine_ls_number_reflns 4965
_refine_ls_number_restraints 76
_refine_ls_R_factor_all 0.0978
_refine_ls_R_factor_gt 0.0800
_refine_ls_shift/su_max 0.0007617
_refine_ls_shift/su_mean 0.0000218
_refine_ls_structure_factor_coef Fsqd
_refine_ls_weighting_details
;
 Method= Modified Sheldrick 
 w=1/[\s^2^(F^2^) + ( 0.18P)^2^ + 8.87P] 
 ,where P=(max(Fo^2^,0) + 2Fc^2^)/3 
;
_refine_ls_weighting_scheme calc
_refine_ls_wR_factor_all 0.2555
_refine_ls_wR_factor_gt 0.2097
_refine_ls_wR_factor_ref 0.2522
_reflns_limit_h_max 9
_reflns_limit_h_min -10
_reflns_limit_k_max 14
_reflns_limit_k_min -15
_reflns_limit_l_max 18
_reflns_limit_l_min 0
_reflns_number_gt 3684
_reflns_number_total 4968
_reflns_threshold_expression I>2.0\s(I)
_oxford_diffrn_Wilson_B_factor 5.88
_oxford_diffrn_Wilson_scale 16.36
_oxford_refine_ls_scale 0.2270(4)
_cod_data_source_file d2dt03985k4.cif
_cod_data_source_block PdI_8
_cod_depositor_comments
;
The following automatic conversions were performed:

data item '_exptl_crystal_density_meas' value 'not measured' was
changed to '?' -- the value is perceived as not measured.

Automatic conversion script
Id: cif_fix_values 7556 2019-12-06 15:28:31Z antanas 

 Adding full bibliography for 7712183--7712190.cif.
;
_cod_original_cell_volume 2057.9(10)
_cod_original_sg_symbol_H-M 'P -1 '
_cod_database_code 7712189
_oxford_refine_reflns_threshold_expression I>-3.0\s(I)
_refine_ls_r_factor_ref 0.0976
_reflns_number_all 4968

loop_
_symmetry_equiv_pos_as_xyz
x,y,z
-x,-y,-z

loop_
_atom_site_label
_atom_site_type_symbol
_atom_site_fract_x
_atom_site_fract_y
_atom_site_fract_z
_atom_site_U_iso_or_equiv
_atom_site_occupancy
_atom_site_adp_type
_atom_site_refinement_flags_posn
_atom_site_refinement_flags_adp
_atom_site_refinement_flags_occupancy
_atom_site_disorder_assembly
_atom_site_disorder_group
_atom_site_attached_hydrogens
N1 N 0.2933(10) 0.6067(7) 0.5843(6) 0.0601 1.0000 Uani . . . . . .
C2 C 0.1861(12) 0.6507(8) 0.5703(7) 0.0600 1.0000 Uani . . . . . .
C3 C 0.0534(13) 0.6219(8) 0.5884(7) 0.0621 1.0000 Uani . . . . . .
C4 C 0.0423(13) 0.5465(9) 0.6253(8) 0.0672 1.0000 Uani . . . . . .
C5 C 0.1535(13) 0.4996(8) 0.6408(7) 0.0638 1.0000 Uani . . . . . .
C6 C 0.2829(13) 0.5332(8) 0.6204(7) 0.0602 1.0000 Uani . . . . . .
C7 C 0.2269(12) 0.7325(9) 0.5366(7) 0.0597 1.0000 Uani . . . . . .
C8 C 0.1695(13) 0.8055(8) 0.5144(7) 0.0607 1.0000 Uani . . . . . .
N9 N 0.3712(10) 0.7533(7) 0.5316(5) 0.0582 1.0000 Uani . . . . . .
N10 N 0.4008(10) 0.8331(7) 0.5078(6) 0.0616 1.0000 Uani . . . . . .
N11 N 0.2752(10) 0.8636(7) 0.4982(6) 0.0611 1.0000 Uani . . . . . .
C12 C 0.2782(13) 0.9636(8) 0.4837(7) 0.0600 1.0000 Uani . . . . . .
C13 C 0.3120(11) 1.0539(8) 0.5704(7) 0.0544 1.0000 Uani . . . . . .
O14 O 0.4505(8) 1.0556(5) 0.6173(4) 0.0584 1.0000 Uani . . . . . .
C15 C 0.5078(12) 1.1335(8) 0.6990(7) 0.0531 1.0000 Uani . . . . . .
C16 C 0.4359(12) 1.2056(8) 0.7370(7) 0.0602 1.0000 Uani . . . . . .
C17 C 0.5037(13) 1.2849(8) 0.8194(7) 0.0618 1.0000 Uani . . . . . .
C18 C 0.6420(13) 1.2885(8) 0.8608(7) 0.0602 1.0000 Uani . . . . . .
C19 C 0.7120(12) 1.2135(8) 0.8236(8) 0.0627 1.0000 Uani . . . . . .
C20 C 0.6482(13) 1.1373(8) 0.7432(7) 0.0607 1.0000 Uani . . . . . .
O21 O 0.7215(9) 1.3612(6) 0.9420(5) 0.0666 1.0000 Uani . . . . . .
C22 C 0.6523(13) 1.4352(9) 0.9903(7) 0.0681 1.0000 Uani . . . . . .
C23 C 0.7450(14) 1.4782(9) 1.0823(7) 0.0685 1.0000 Uani D . . . . .
N24 N 0.7276(11) 1.3986(7) 1.1214(6) 0.0641 1.0000 Uani D . . . . .
O25 O 0.5192(9) 1.4329(6) 1.1486(5) 0.0734 1.0000 Uani . . . . . .
C26 C 0.6072(14) 1.3792(9) 1.1474(7) 0.0640 1.0000 Uani D . . . . .
C27 C 0.5851(12) 1.2895(8) 1.1784(7) 0.0557 1.0000 Uani . . . . . .
C28 C 0.6912(13) 1.2376(8) 1.1963(7) 0.0600 1.0000 Uani . . . . . .
C29 C 0.6622(14) 1.1562(8) 1.2249(7) 0.0672 1.0000 Uani . . . . . .
C30 C 0.5220(14) 1.1269(9) 1.2368(8) 0.0746 1.0000 Uani . . . . . .
C31 C 0.4172(15) 1.1768(9) 1.2186(8) 0.0710 1.0000 Uani . . . . . .
C32 C 0.4477(15) 1.2570(9) 1.1891(8) 0.0735 1.0000 Uani . . . . . .
O33 O 0.7705(11) 1.0674(7) 1.3059(6) 0.0829 1.0000 Uani . . . . . .
C34 C 0.7686(15) 1.0994(8) 1.2467(8) 0.0701 1.0000 Uani D . . . . .
N35 N 0.8667(10) 1.0846(7) 1.1994(6) 0.0627 1.0000 Uani D . . . . .
C36 C 0.9778(14) 1.0307(9) 1.2160(8) 0.0697 1.0000 Uani D . . . . .
C37 C 0.9430(15) 0.9170(9) 1.1568(7) 0.0694 1.0000 Uani . . . . . .
O38 O 0.9413(9) 0.9177(6) 1.0728(5) 0.0704 1.0000 Uani . . . . . .
C39 C 0.9258(13) 0.8216(8) 1.0070(8) 0.0631 1.0000 Uani . . . . . .
C40 C 0.9335(13) 0.8288(8) 0.9282(7) 0.0636 1.0000 Uani . . . . . .
C41 C 0.9186(13) 0.7379(9) 0.8587(7) 0.0646 1.0000 Uani . . . . . .
C42 C 0.8989(12) 0.6423(8) 0.8669(7) 0.0569 1.0000 Uani . . . . . .
C43 C 0.8982(12) 0.6362(8) 0.9462(7) 0.0605 1.0000 Uani . . . . . .
C44 C 0.9105(13) 0.7279(8) 1.0172(8) 0.0643 1.0000 Uani . . . . . .
O45 O 0.8809(8) 0.5555(5) 0.7921(5) 0.0632 1.0000 Uani . . . . . .
C46 C 0.7943(12) 0.4577(8) 0.7874(7) 0.0621 1.0000 Uani . . . . . .
C47 C 0.7158(12) 0.3944(8) 0.6940(7) 0.0614 1.0000 Uani . . . . . .
N48 N 0.6076(10) 0.4448(6) 0.6632(6) 0.0590 1.0000 Uani . . . . . .
N49 N 0.6493(10) 0.5176(7) 0.6297(6) 0.0596 1.0000 Uani . . . . . .
N50 N 0.5339(10) 0.5542(6) 0.6141(6) 0.0595 1.0000 Uani . . . . . .
C51 C 0.4671(13) 0.4324(8) 0.6659(7) 0.0630 1.0000 Uani . . . . . .
C52 C 0.4204(13) 0.5026(8) 0.6338(7) 0.0607 1.0000 Uani . . . . . .
I1 I 0.73791(8) 0.75335(6) 0.56315(5) 0.0672 1.0000 Uani . . . . . .
Pd1 Pd 0.48638(9) 0.66342(6) 0.56992(5) 0.0581 1.0000 Uani . . . . . .
F14 F 1.0456(10) 0.7019(7) 0.3274(6) 0.1146 1.0000 Uani D U . . . .
B11 B 0.9394(11) 0.7404(7) 0.2942(7) 0.0834 1.0000 Uani D U . . . .
F15 F 0.8069(11) 0.6824(9) 0.2902(10) 0.1549 1.0000 Uani D U . . . .
F12 F 0.9643(11) 0.8462(6) 0.3326(6) 0.1192 1.0000 Uani D U . . . .
F13 F 0.9329(17) 0.7183(7) 0.2104(5) 0.1666 1.0000 Uani D U . . . .
N101 N 0.3017(16) 0.9154(11) 0.9906(9) 0.0993 1.0000 Uani . . . . . .
C102 C 0.4073(19) 0.8984(10) 1.0222(9) 0.0798 1.0000 Uani . . . . . .
C103 C 0.5392(16) 0.8768(10) 1.0564(9) 0.0859 1.0000 Uani . . . . . .
H31 H -0.0226 0.6525 0.5765 0.0752 1.0000 Uiso R . . . . .
H41 H -0.0423 0.5275 0.6405 0.0802 1.0000 Uiso R . . . . .
H51 H 0.1425 0.4484 0.6642 0.0762 1.0000 Uiso R . . . . .
H81 H 0.0761 0.8143 0.5118 0.0752 1.0000 Uiso R . . . . .
H121 H 0.3544 0.9765 0.4553 0.0742 1.0000 Uiso R . . . . .
H122 H 0.1843 0.9578 0.4473 0.0742 1.0000 Uiso R . . . . .
H131 H 0.3136 1.1194 0.5619 0.0660 1.0000 Uiso R . . . . .
H132 H 0.2375 1.0399 0.5993 0.0660 1.0000 Uiso R . . . . .
H161 H 0.3414 1.2019 0.7088 0.0740 1.0000 Uiso R . . . . .
H171 H 0.4548 1.3340 0.8453 0.0719 1.0000 Uiso R . . . . .
H191 H 0.8049 1.2165 0.8536 0.0760 1.0000 Uiso R . . . . .
H201 H 0.6961 1.0867 0.7172 0.0700 1.0000 Uiso R . . . . .
H221 H 0.6498 1.4921 0.9691 0.0811 1.0000 Uiso R . . . . .
H222 H 0.5536 1.3987 0.9852 0.0809 1.0000 Uiso R . . . . .
H231 H 0.8468 1.4980 1.0827 0.0811 1.0000 Uiso R . . . . .
H232 H 0.7165 1.5383 1.1160 0.0810 1.0000 Uiso R . . . . .
H281 H 0.7810 1.2582 1.1878 0.0679 1.0000 Uiso R . . . . .
H301 H 0.5014 1.0726 1.2568 0.0911 1.0000 Uiso R . . . . .
H311 H 0.3248 1.1567 1.2264 0.0851 1.0000 Uiso R . . . . .
H321 H 0.3760 1.2903 1.1763 0.0853 1.0000 Uiso R . . . . .
H361 H 1.0701 1.0681 1.2110 0.0849 1.0000 Uiso R . . . . .
H362 H 0.9922 1.0360 1.2759 0.0851 1.0000 Uiso R . . . . .
H371 H 1.0162 0.8838 1.1752 0.0851 1.0000 Uiso R . . . . .
H372 H 0.8472 0.8793 1.1566 0.0851 1.0000 Uiso R . . . . .
H401 H 0.9474 0.8938 0.9226 0.0741 1.0000 Uiso R . . . . .
H411 H 0.9234 0.7409 0.8055 0.0782 1.0000 Uiso R . . . . .
H431 H 0.8896 0.5716 0.9520 0.0720 1.0000 Uiso R . . . . .
H441 H 0.9075 0.7243 1.0698 0.0782 1.0000 Uiso R . . . . .
H461 H 0.8562 0.4193 0.8096 0.0750 1.0000 Uiso R . . . . .
H462 H 0.7246 0.4704 0.8209 0.0752 1.0000 Uiso R . . . . .
H471 H 0.7853 0.3898 0.6603 0.0731 1.0000 Uiso R . . . . .
H472 H 0.6642 0.3244 0.6870 0.0731 1.0000 Uiso R . . . . .
H511 H 0.4148 0.3863 0.6863 0.0790 1.0000 Uiso R . . . . .
H1031 H 0.5497 0.8890 1.1169 0.1311 1.0000 Uiso R . . . . .
H1032 H 0.5385 0.8034 1.0263 0.1310 1.0000 Uiso R . . . . .
H1033 H 0.6210 0.9218 1.0510 0.1310 1.0000 Uiso R . . . . .
H241 H 0.768(6) 1.348(3) 1.105(4) 0.076(2) 1.0000 Uiso D . . . . .
H351 H 0.849(7) 1.093(7) 1.151(3) 0.074(2) 1.0000 Uiso D . . . . .

loop_
_atom_site_aniso_label
_atom_site_aniso_U_11
_atom_site_aniso_U_22
_atom_site_aniso_U_33
_atom_site_aniso_U_23
_atom_site_aniso_U_13
_atom_site_aniso_U_12
N1 0.059(6) 0.056(5) 0.061(5) 0.014(4) 0.018(4) 0.018(4)
C2 0.059(8) 0.044(5) 0.073(7) 0.020(5) 0.020(5) 0.008(5)
C3 0.067(8) 0.050(6) 0.063(7) 0.019(5) 0.013(5) 0.011(5)
C4 0.055(8) 0.060(7) 0.071(7) 0.006(6) 0.022(6) 0.008(5)
C5 0.066(8) 0.053(6) 0.071(7) 0.019(5) 0.027(6) 0.011(5)
C6 0.063(8) 0.056(6) 0.057(6) 0.014(5) 0.014(5) 0.021(5)
C7 0.047(7) 0.062(6) 0.056(6) 0.011(5) 0.006(5) 0.011(5)
C8 0.054(7) 0.050(6) 0.077(7) 0.022(5) 0.019(5) 0.014(5)
N9 0.065(7) 0.049(5) 0.055(5) 0.019(4) 0.013(4) 0.005(4)
N10 0.055(6) 0.056(5) 0.063(6) 0.013(4) 0.010(4) 0.013(4)
N11 0.057(6) 0.055(5) 0.063(6) 0.012(4) 0.014(4) 0.015(4)
C12 0.066(8) 0.056(6) 0.059(6) 0.022(5) 0.015(5) 0.019(5)
C13 0.049(7) 0.048(5) 0.064(6) 0.024(5) 0.009(5) 0.008(4)
O14 0.059(5) 0.048(4) 0.061(4) 0.014(3) 0.013(3) 0.014(3)
C15 0.050(7) 0.051(6) 0.062(6) 0.027(5) 0.016(5) 0.013(4)
C16 0.055(7) 0.057(6) 0.070(7) 0.024(5) 0.021(5) 0.013(5)
C17 0.072(8) 0.054(6) 0.064(7) 0.020(5) 0.023(6) 0.027(5)
C18 0.061(8) 0.053(6) 0.069(7) 0.024(5) 0.017(5) 0.017(5)
C19 0.049(7) 0.061(6) 0.075(8) 0.020(6) 0.017(5) 0.019(5)
C20 0.071(8) 0.049(6) 0.062(7) 0.013(5) 0.029(6) 0.019(5)
O21 0.071(5) 0.060(4) 0.060(5) 0.011(4) 0.014(4) 0.020(4)
C22 0.064(8) 0.058(6) 0.071(7) 0.010(5) 0.019(6) 0.015(5)
C23 0.071(8) 0.059(7) 0.062(7) 0.010(5) 0.020(6) 0.009(5)
N24 0.061(6) 0.058(5) 0.073(6) 0.023(5) 0.022(5) 0.013(4)
O25 0.073(6) 0.065(5) 0.085(6) 0.024(4) 0.027(4) 0.027(4)
C26 0.064(8) 0.053(6) 0.063(7) 0.012(5) 0.014(6) 0.009(5)
C27 0.056(7) 0.043(5) 0.052(6) 0.005(4) 0.010(5) 0.006(5)
C28 0.066(8) 0.053(6) 0.055(6) 0.014(5) 0.025(5) 0.004(5)
C29 0.088(9) 0.049(6) 0.061(7) 0.012(5) 0.028(6) 0.016(6)
C30 0.074(9) 0.054(6) 0.083(8) 0.005(6) 0.030(7) 0.013(6)
C31 0.074(9) 0.054(6) 0.081(8) 0.018(6) 0.034(7) 0.008(6)
C32 0.073(9) 0.058(7) 0.082(8) 0.011(6) 0.027(6) 0.022(6)
O33 0.107(8) 0.077(5) 0.083(6) 0.038(5) 0.044(5) 0.032(5)
C34 0.089(10) 0.043(6) 0.073(8) 0.016(6) 0.028(7) 0.009(5)
N35 0.064(6) 0.059(5) 0.066(6) 0.024(5) 0.020(5) 0.013(4)
C36 0.067(8) 0.059(6) 0.071(7) 0.012(6) 0.011(6) 0.018(5)
C37 0.082(9) 0.057(6) 0.064(7) 0.014(5) 0.024(6) 0.018(6)
O38 0.083(6) 0.053(4) 0.071(5) 0.016(4) 0.026(4) 0.016(4)
C39 0.060(8) 0.050(6) 0.070(7) 0.013(5) 0.017(5) 0.012(5)
C40 0.072(8) 0.049(6) 0.076(8) 0.024(5) 0.034(6) 0.015(5)
C41 0.061(8) 0.070(7) 0.062(7) 0.023(6) 0.020(5) 0.014(5)
C42 0.052(7) 0.043(5) 0.070(7) 0.018(5) 0.014(5) 0.008(4)
C43 0.063(8) 0.053(6) 0.065(7) 0.024(5) 0.018(5) 0.012(5)
C44 0.061(8) 0.059(7) 0.074(8) 0.025(6) 0.021(6) 0.016(5)
O45 0.067(5) 0.052(4) 0.068(5) 0.021(4) 0.020(4) 0.012(3)
C46 0.053(7) 0.046(5) 0.078(8) 0.018(5) 0.011(5) 0.005(5)
C47 0.060(7) 0.052(6) 0.068(7) 0.018(5) 0.016(5) 0.017(5)
N48 0.054(6) 0.048(5) 0.060(5) 0.009(4) 0.009(4) 0.006(4)
N49 0.062(7) 0.050(5) 0.072(6) 0.027(4) 0.022(5) 0.016(4)
N50 0.060(6) 0.047(5) 0.067(6) 0.017(4) 0.024(4) 0.003(4)
C51 0.062(9) 0.052(6) 0.067(7) 0.016(5) 0.019(5) 0.009(5)
C52 0.080(8) 0.047(6) 0.056(6) 0.022(5) 0.016(5) 0.017(5)
I1 0.0603(6) 0.0627(5) 0.0802(6) 0.0282(4) 0.0209(4) 0.0156(4)
Pd1 0.0560(7) 0.0496(5) 0.0662(6) 0.0183(4) 0.0181(4) 0.0130(4)
F14 0.091(6) 0.102(6) 0.133(7) 0.020(5) 0.012(5) 0.048(5)
B11 0.091(7) 0.082(5) 0.095(6) 0.042(6) 0.039(7) 0.036(5)
F15 0.106(7) 0.150(8) 0.294(14) 0.149(9) 0.100(8) 0.064(6)
F12 0.123(7) 0.088(4) 0.110(6) 0.008(5) -0.006(5) 0.035(5)
F13 0.306(15) 0.083(6) 0.074(5) 0.030(5) 0.007(7) 0.008(7)
N101 0.094(11) 0.098(9) 0.096(9) 0.025(7) 0.027(7) 0.022(8)
C102 0.094(12) 0.056(7) 0.078(9) 0.016(6) 0.027(8) 0.005(7)
C103 0.085(11) 0.069(8) 0.092(10) 0.027(7) 0.014(8) 0.007(7)

loop_
_atom_type_symbol
_atom_type_scat_dispersion_real
_atom_type_scat_dispersion_imag
_atom_type_scat_Cromer_Mann_a1
_atom_type_scat_Cromer_Mann_b1
_atom_type_scat_Cromer_Mann_a2
_atom_type_scat_Cromer_Mann_b2
_atom_type_scat_Cromer_Mann_a3
_atom_type_scat_Cromer_Mann_b3
_atom_type_scat_Cromer_Mann_a4
_atom_type_scat_Cromer_Mann_b4
_atom_type_scat_Cromer_Mann_c
_atom_type_scat_source
C 0.0033 0.0016 2.3100 20.8439 1.0200 10.2075 1.5886 0.5687 0.8650 51.6512 0.2156 'International Tables Vol C 4.2.6.8 and 6.1.1.4'
H 0.0000 0.0000 0.4930 10.5109 0.3229 26.1257 0.1402 3.1424 0.0408 57.7998 0.0030 'International Tables Vol C 4.2.6.8 and 6.1.1.4'
B 0.0013 0.0007 2.0545 23.2185 1.3326 1.0210 1.0979 60.3498 0.7068 0.1403 -0.1932 'International Tables Vol C 4.2.6.8 and 6.1.1.4'
N 0.0061 0.0033 12.2126 0.0057 3.1322 9.8933 2.0125 28.9975 1.1663 0.5826 -11.5290 'International Tables Vol C 4.2.6.8 and 6.1.1.4'
O 0.0106 0.0060 3.0485 13.2771 2.2868 5.7011 1.5463 0.3239 0.8670 32.9089 0.2508 'International Tables Vol C 4.2.6.8 and 6.1.1.4'
F 0.0171 0.0103 3.5392 10.2825 2.6412 4.2944 1.5170 0.2615 1.0243 26.1476 0.2776 'International Tables Vol C 4.2.6.8 and 6.1.1.4'
Pd -0.9988 1.0072 19.3319 0.6987 15.5017 7.9893 5.2954 25.2052 0.6058 76.8986 5.2659 'International Tables Vol C 4.2.6.8 and 6.1.1.4'
I -0.4742 1.8119 20.1472 4.3470 18.9949 0.3814 7.5138 27.7660 2.2735 66.8776 4.0712 'International Tables Vol C 4.2.6.8 and 6.1.1.4'

loop_
_geom_angle_atom_site_label_1
_geom_angle_site_symmetry_1
_geom_angle_atom_site_label_2
_geom_angle_site_symmetry_2
_geom_angle_atom_site_label_3
_geom_angle_site_symmetry_3
_geom_angle
_geom_angle_publ_flag
C2 . N1 . C6 . 121.6(10) yes
C2 . N1 . Pd1 . 119.7(8) yes
C6 . N1 . Pd1 . 118.0(7) yes
N1 . C2 . C3 . 122.2(10) yes
N1 . C2 . C7 . 111.5(10) yes
C3 . C2 . C7 . 126.3(11) yes
C2 . C3 . C4 . 116.3(11) yes
C2 . C3 . H31 . 121.1 no
C4 . C3 . H31 . 122.6 no
C3 . C4 . C5 . 122.5(11) yes
C3 . C4 . H41 . 119.0 no
C5 . C4 . H41 . 118.5 no
C4 . C5 . C6 . 117.3(11) yes
C4 . C5 . H51 . 120.8 no
C6 . C5 . H51 . 121.9 no
C5 . C6 . N1 . 120.0(10) yes
C5 . C6 . C52 . 129.7(11) yes
N1 . C6 . C52 . 110.3(10) yes
C2 . C7 . C8 . 138.8(11) yes
C2 . C7 . N9 . 115.3(10) yes
C8 . C7 . N9 . 105.5(10) yes
C7 . C8 . N11 . 106.1(11) yes
C7 . C8 . H81 . 127.9 no
N11 . C8 . H81 . 125.9 no
C7 . N9 . N10 . 110.8(9) yes
C7 . N9 . Pd1 . 113.8(7) yes
N10 . N9 . Pd1 . 135.2(8) yes
N9 . N10 . N11 . 104.5(9) yes
N10 . N11 . C8 . 113.1(9) yes
N10 . N11 . C12 . 118.0(9) yes
C8 . N11 . C12 . 128.2(9) yes
N11 . C12 . C13 . 108.8(8) yes
N11 . C12 . H121 . 109.5 no
C13 . C12 . H121 . 109.1 no
N11 . C12 . H122 . 109.4 no
C13 . C12 . H122 . 110.6 no
H121 . C12 . H122 . 109.4 no
C12 . C13 . O14 . 105.7(8) yes
C12 . C13 . H131 . 109.6 no
O14 . C13 . H131 . 111.3 no
C12 . C13 . H132 . 109.0 no
O14 . C13 . H132 . 110.8 no
H131 . C13 . H132 . 110.2 no
C13 . O14 . C15 . 116.9(8) yes
O14 . C15 . C16 . 123.8(10) yes
O14 . C15 . C20 . 116.3(9) yes
C16 . C15 . C20 . 119.9(10) yes
C15 . C16 . C17 . 120.5(11) yes
C15 . C16 . H161 . 120.2 no
C17 . C16 . H161 . 119.3 no
C16 . C17 . C18 . 118.7(10) yes
C16 . C17 . H171 . 120.5 no
C18 . C17 . H171 . 120.8 no
C17 . C18 . C19 . 120.6(11) yes
C17 . C18 . O21 . 125.2(10) yes
C19 . C18 . O21 . 114.2(10) yes
C18 . C19 . C20 . 121.0(11) yes
C18 . C19 . H191 . 119.0 no
C20 . C19 . H191 . 120.0 no
C15 . C20 . C19 . 119.2(10) yes
C15 . C20 . H201 . 119.4 no
C19 . C20 . H201 . 121.4 no
C18 . O21 . C22 . 118.6(9) yes
O21 . C22 . C23 . 105.4(10) yes
O21 . C22 . H221 . 110.7 no
C23 . C22 . H221 . 110.4 no
O21 . C22 . H222 . 109.3 no
C23 . C22 . H222 . 111.2 no
H221 . C22 . H222 . 109.9 no
C22 . C23 . N24 . 111.4(9) yes
C22 . C23 . H231 . 108.6 no
N24 . C23 . H231 . 108.4 no
C22 . C23 . H232 . 109.6 no
N24 . C23 . H232 . 108.4 no
H231 . C23 . H232 . 110.5 no
C23 . N24 . C26 . 118.6(10) yes
C23 . N24 . H241 . 117.2(18) no
C26 . N24 . H241 . 117.4(18) no
N24 . C26 . O25 . 122.2(11) yes
N24 . C26 . C27 . 117.2(11) yes
O25 . C26 . C27 . 120.5(11) yes
C26 . C27 . C28 . 124.9(10) yes
C26 . C27 . C32 . 116.4(11) yes
C28 . C27 . C32 . 118.6(11) yes
C27 . C28 . C29 . 121.3(11) yes
C27 . C28 . H281 . 118.3 no
C29 . C28 . H281 . 120.4 no
C28 . C29 . C30 . 118.4(12) yes
C28 . C29 . C34 . 124.5(12) yes
C30 . C29 . C34 . 117.1(11) yes
C29 . C30 . C31 . 120.5(13) yes
C29 . C30 . H301 . 119.2 no
C31 . C30 . H301 . 120.3 no
C30 . C31 . C32 . 120.2(12) yes
C30 . C31 . H311 . 119.9 no
C32 . C31 . H311 . 119.9 no
C27 . C32 . C31 . 120.9(12) yes
C27 . C32 . H321 . 119.2 no
C31 . C32 . H321 . 119.9 no
C29 . C34 . O33 . 121.8(11) yes
C29 . C34 . N35 . 117.1(11) yes
O33 . C34 . N35 . 121.1(12) yes
C34 . N35 . C36 . 121.8(10) yes
C34 . N35 . H351 . 118.4(17) no
C36 . N35 . H351 . 117.9(17) no
N35 . C36 . C37 . 114.9(10) yes
N35 . C36 . H361 . 108.8 no
C37 . C36 . H361 . 108.2 no
N35 . C36 . H362 . 107.2 no
C37 . C36 . H362 . 109.7 no
H361 . C36 . H362 . 107.8 no
C36 . C37 . O38 . 105.8(10) yes
C36 . C37 . H371 . 110.7 no
O38 . C37 . H371 . 110.9 no
C36 . C37 . H372 . 109.9 no
O38 . C37 . H372 . 110.3 no
H371 . C37 . H372 . 109.1 no
C37 . O38 . C39 . 117.3(9) yes
O38 . C39 . C40 . 114.3(10) yes
O38 . C39 . C44 . 124.3(11) yes
C40 . C39 . C44 . 121.3(10) yes
C39 . C40 . C41 . 118.9(10) yes
C39 . C40 . H401 . 120.4 no
C41 . C40 . H401 . 120.6 no
C40 . C41 . C42 . 120.7(11) yes
C40 . C41 . H411 . 120.4 no
C42 . C41 . H411 . 118.9 no
C41 . C42 . C43 . 120.2(10) yes
C41 . C42 . O45 . 115.8(10) yes
C43 . C42 . O45 . 124.0(9) yes
C42 . C43 . C44 . 119.8(10) yes
C42 . C43 . H431 . 119.8 no
C44 . C43 . H431 . 120.5 no
C43 . C44 . C39 . 119.1(11) yes
C43 . C44 . H441 . 120.4 no
C39 . C44 . H441 . 120.6 no
C42 . O45 . C46 . 115.4(8) yes
O45 . C46 . C47 . 107.3(9) yes
O45 . C46 . H461 . 110.5 no
C47 . C46 . H461 . 110.0 no
O45 . C46 . H462 . 110.5 no
C47 . C46 . H462 . 110.1 no
H461 . C46 . H462 . 108.5 no
C46 . C47 . N48 . 110.4(9) yes
C46 . C47 . H471 . 109.4 no
N48 . C47 . H471 . 109.0 no
C46 . C47 . H472 . 110.1 no
N48 . C47 . H472 . 107.8 no
H471 . C47 . H472 . 110.2 no
C47 . N48 . N49 . 119.0(9) yes
C47 . N48 . C51 . 128.8(10) yes
N49 . N48 . C51 . 112.2(9) yes
N48 . N49 . N50 . 105.1(8) yes
N49 . N50 . C52 . 110.1(9) yes
N49 . N50 . Pd1 . 136.3(7) yes
C52 . N50 . Pd1 . 113.6(8) yes
N48 . C51 . C52 . 104.2(10) yes
N48 . C51 . H511 . 127.1 no
C52 . C51 . H511 . 128.7 no
C6 . C52 . C51 . 134.1(11) yes
C6 . C52 . N50 . 117.5(10) yes
C51 . C52 . N50 . 108.3(11) yes
C6 . C52 . Pd1 . 77.3(6) yes
C51 . C52 . Pd1 . 148.5(9) yes
N50 . C52 . Pd1 . 40.2(5) yes
N9 . Pd1 . N50 . 159.8(4) yes
N9 . Pd1 . N1 . 79.5(4) yes
N50 . Pd1 . N1 . 80.3(4) yes
N9 . Pd1 . C52 . 133.6(4) yes
N50 . Pd1 . C52 . 26.2(4) yes
N1 . Pd1 . C52 . 54.2(4) yes
N9 . Pd1 . I1 . 98.4(3) yes
N50 . Pd1 . I1 . 101.7(3) yes
N1 . Pd1 . I1 . 174.5(2) yes
C52 . Pd1 . I1 . 127.6(2) yes
F14 . B11 . F15 . 109.0(9) yes
F14 . B11 . F12 . 113.5(9) yes
F15 . B11 . F12 . 115.9(10) yes
F14 . B11 . F13 . 108.3(10) yes
F15 . B11 . F13 . 102.3(11) yes
F12 . B11 . F13 . 107.1(9) yes
N101 . C102 . C103 . 176.7(16) yes
C102 . C103 . H1031 . 109.4 no
C102 . C103 . H1032 . 111.1 no
H1031 . C103 . H1032 . 108.0 no
C102 . C103 . H1033 . 110.1 no
H1031 . C103 . H1033 . 109.2 no
H1032 . C103 . H1033 . 109.0 no

loop_
_geom_bond_atom_site_label_1
_geom_bond_site_symmetry_1
_geom_bond_atom_site_label_2
_geom_bond_site_symmetry_2
_geom_bond_distance
_geom_bond_publ_flag
N1 . C2 . 1.317(14) yes
N1 . C6 . 1.361(15) yes
N1 . Pd1 . 1.987(9) yes
C2 . C3 . 1.397(16) yes
C2 . C7 . 1.466(16) yes
C3 . C4 . 1.393(17) yes
C3 . H31 . 0.934 no
C4 . C5 . 1.381(16) yes
C4 . H41 . 0.925 no
C5 . C6 . 1.404(16) yes
C5 . H51 . 0.927 no
C6 . C52 . 1.466(16) yes
C7 . C8 . 1.364(16) yes
C7 . N9 . 1.398(15) yes
C8 . N11 . 1.320(14) yes
C8 . H81 . 0.927 no
N9 . N10 . 1.312(12) yes
N9 . Pd1 . 1.998(9) yes
N10 . N11 . 1.353(12) yes
N11 . C12 . 1.492(14) yes
C12 . C13 . 1.522(14) yes
C12 . H121 . 0.977 no
C12 . H122 . 0.971 no
C13 . O14 . 1.415(12) yes
C13 . H131 . 0.971 no
C13 . H132 . 0.974 no
O14 . C15 . 1.385(12) yes
C15 . C16 . 1.377(15) yes
C15 . C20 . 1.404(15) yes
C16 . C17 . 1.412(15) yes
C16 . H161 . 0.932 no
C17 . C18 . 1.371(16) yes
C17 . H171 . 0.937 no
C18 . C19 . 1.388(15) yes
C18 . O21 . 1.388(13) yes
C19 . C20 . 1.368(15) yes
C19 . H191 . 0.931 no
C20 . H201 . 0.945 no
O21 . C22 . 1.441(13) yes
C22 . C23 . 1.511(16) yes
C22 . H221 . 0.977 no
C22 . H222 . 0.972 no
C23 . N24 . 1.476(15) yes
C23 . H231 . 0.972 no
C23 . H232 . 0.964 no
N24 . C26 . 1.337(15) yes
N24 . H241 . 0.86(2) no
O25 . C26 . 1.227(14) yes
C26 . C27 . 1.509(17) yes
C27 . C28 . 1.399(16) yes
C27 . C32 . 1.391(17) yes
C28 . C29 . 1.384(16) yes
C28 . H281 . 0.918 no
C29 . C30 . 1.417(18) yes
C29 . C34 . 1.470(18) yes
C30 . C31 . 1.370(18) yes
C30 . H301 . 0.936 no
C31 . C32 . 1.381(18) yes
C31 . H311 . 0.935 no
C32 . H321 . 0.931 no
O33 . C34 . 1.233(15) yes
C34 . N35 . 1.357(15) yes
N35 . C36 . 1.451(14) yes
N35 . H351 . 0.86(2) no
C36 . C37 . 1.504(15) yes
C36 . H361 . 0.984 no
C36 . H362 . 0.983 no
C37 . O38 . 1.437(14) yes
C37 . H371 . 0.970 no
C37 . H372 . 0.980 no
O38 . C39 . 1.394(12) yes
C39 . C40 . 1.398(16) yes
C39 . C44 . 1.361(16) yes
C40 . C41 . 1.380(15) yes
C40 . H401 . 0.932 no
C41 . C42 . 1.371(16) yes
C41 . H411 . 0.933 no
C42 . C43 . 1.385(15) yes
C42 . O45 . 1.393(12) yes
C43 . C44 . 1.407(15) yes
C43 . H431 . 0.930 no
C44 . H441 . 0.922 no
O45 . C46 . 1.436(12) yes
C46 . C47 . 1.505(15) yes
C46 . H461 . 0.974 no
C46 . H462 . 0.966 no
C47 . N48 . 1.469(14) yes
C47 . H471 . 0.962 no
C47 . H472 . 0.971 no
N48 . N49 . 1.361(12) yes
N48 . C51 . 1.349(15) yes
N49 . N50 . 1.323(12) yes
N50 . C52 . 1.362(15) yes
N50 . Pd1 . 1.995(9) yes
C51 . C52 . 1.371(16) yes
C51 . H511 . 0.945 no
C52 . Pd1 . 2.831(11) yes
I1 . Pd1 . 2.5730(13) yes
F14 . B11 . 1.356(9) yes
B11 . F15 . 1.365(9) yes
B11 . F12 . 1.354(8) yes
B11 . F13 . 1.348(9) yes
N101 . C102 . 1.162(19) yes
C102 . C103 . 1.42(2) yes
C103 . H1031 . 0.972 no
C103 . H1032 . 0.979 no
C103 . H1033 . 0.958 no

loop_
_geom_hbond_atom_site_label_D
_geom_hbond_site_symmetry_D
_geom_hbond_atom_site_label_H
_geom_hbond_site_symmetry_H
_geom_hbond_atom_site_label_A
_geom_hbond_site_symmetry_A
_geom_hbond_angle_DHA
_geom_hbond_distance_DH
_geom_hbond_distance_HA
_geom_hbond_distance_DA
_geom_hbond_publ_flag
C12 . H121 . O14 2_676 159 0.98 2.47 3.403(18) yes
C13 . H132 . O33 2_677 128 0.97 2.55 3.240(18) yes
N35 . H351 . N101 2_677 157(6) 0.86(2) 2.53(4) 3.344(18) yes
